data_4513382
loop_
_publ_author_name
'Liu, Dong-Sheng'
'Sui, Yan'
'Chen, Wen-Tong'
'Feng, Pingyun'

_publ_section_title
;
 Two New Nonlinear Optical and Ferroelectric Zn(II) Compounds Based on
 Nicotinic Acid and Tetrazole Derivative Ligands
;
_journal_issue 8
_journal_name_full 'Crystal Growth &amp; Design'
_journal_page_first 4020
_journal_paper_doi 10.1021/acs.cgd.5b00637
_journal_volume 15
_journal_year 2015
_chemical_absolute_configuration ad
_chemical_formula_moiety 2(C14H12N6O5Zn2)H2O
_chemical_formula_sum 'C28 H26 N12 O11 Zn4'
_chemical_formula_weight 968.09
_chemical_name_systematic
;
 ?
;
_space_group_IT_number 37
_symmetry_cell_setting orthorhombic
_symmetry_space_group_name_Hall 'C 2 -2c'
_symmetry_space_group_name_H-M 'C c c 2'
_atom_sites_solution_hydrogens geom
_atom_sites_solution_primary direct
_atom_sites_solution_secondary difmap
_audit_creation_method SHELXL-97
_cell_angle_alpha 90.00
_cell_angle_beta 90.00
_cell_angle_gamma 90.00
_cell_formula_units_Z 2
_cell_length_a 9.912(2)
_cell_length_b 12.884(3)
_cell_length_c 14.024(3)
_cell_measurement_reflns_used 25
_cell_measurement_temperature 298(2)
_cell_measurement_theta_max 18
_cell_measurement_theta_min 12
_cell_volume 1791.0(7)
_computing_cell_refinement CrystalClear
_computing_data_collection 'CrystalClear (Rigaku, 2002)'
_computing_data_reduction CrystalClear
_computing_molecular_graphics SHELXTL
_computing_publication_material SHELXTL
_computing_structure_refinement SHELXTL
_computing_structure_solution 'SHELXTL (Siemens, 1994)'
_diffrn_ambient_temperature 298(2)
_diffrn_measured_fraction_theta_full 0.993
_diffrn_measured_fraction_theta_max 0.993
_diffrn_measurement_device_type 'Rigaku Mercury CCD area-detector'
_diffrn_measurement_method \w
_diffrn_radiation_monochromator graphite
_diffrn_radiation_source 'fine-focus sealed tube'
_diffrn_radiation_type MoK\a
_diffrn_radiation_wavelength 0.71073
_diffrn_reflns_av_R_equivalents 0.0352
_diffrn_reflns_av_sigmaI/netI 0.0252
_diffrn_reflns_limit_h_max 12
_diffrn_reflns_limit_h_min -9
_diffrn_reflns_limit_k_max 16
_diffrn_reflns_limit_k_min -16
_diffrn_reflns_limit_l_max 17
_diffrn_reflns_limit_l_min -17
_diffrn_reflns_number 6241
_diffrn_reflns_theta_full 26.38
_diffrn_reflns_theta_max 26.38
_diffrn_reflns_theta_min 3.16
_diffrn_standards_number None
_exptl_absorpt_coefficient_mu 2.722
_exptl_absorpt_correction_T_max 0.552
_exptl_absorpt_correction_T_min 0.468
_exptl_absorpt_correction_type multi-scan
_exptl_absorpt_process_details 'RAPID AUTO (Rigaku Corporation, 1998)'
_exptl_crystal_colour Colourless
_exptl_crystal_density_diffrn 1.795
_exptl_crystal_density_method 'not measured'
_exptl_crystal_description Block
_exptl_crystal_F_000 972
_exptl_crystal_size_max 0.28
_exptl_crystal_size_mid 0.24
_exptl_crystal_size_min 0.22
_refine_diff_density_max 0.452
_refine_diff_density_min -0.447
_refine_diff_density_rms 0.101
_refine_ls_abs_structure_details 'Flack H D (1983), 854 Friedel pairs'
_refine_ls_abs_structure_Flack 0.038(18)
_refine_ls_extinction_method none
_refine_ls_goodness_of_fit_ref 1.091
_refine_ls_hydrogen_treatment mixed
_refine_ls_matrix_type full
_refine_ls_number_parameters 138
_refine_ls_number_reflns 1815
_refine_ls_number_restraints 4
_refine_ls_restrained_S_all 1.089
_refine_ls_R_factor_all 0.0278
_refine_ls_R_factor_gt 0.0275
_refine_ls_shift/su_max 0.000
_refine_ls_shift/su_mean 0.000
_refine_ls_structure_factor_coef Fsqd
_refine_ls_weighting_details 'calc w=1/[\s^2^(Fo^2^)+(0.0486P)^2^+0.8857P] where P=(Fo^2^+2Fc^2^)/3'
_refine_ls_weighting_scheme calc
_refine_ls_wR_factor_gt 0.0754
_refine_ls_wR_factor_ref 0.0758
_reflns_number_gt 1796
_reflns_number_total 1815
_reflns_threshold_expression >2sigma(I)
_cod_data_source_file cg5b00637_si_002.cif
_cod_data_source_block ccc2
_cod_depositor_comments
;
The following automatic conversions were performed:

'_symmetry_cell_setting' value 'Orthorhombic' changed to
'orthorhombic' according to
/usr/data/users/saulius/crontab/automatic-downloads/rss-feeds/ACS/lib/dictionaries/cif_core.dic
dictionary named 'cif_core.dic' version 2.4.2 from 2011-04-26.

'_exptl_absorpt_correction_type' value 'Multi-Scan' changed to
'multi-scan' according to
/usr/data/users/saulius/crontab/automatic-downloads/rss-feeds/ACS/lib/dictionaries/cif_core.dic
dictionary named 'cif_core.dic' version 2.4.2 from 2011-04-26.

Automatic conversion script
Id: cif_fix_values 3271 2015-04-21 07:52:19Z andrius 

 Adding full bibliography for 4513381--4513382.cif.
;
_cod_original_cell_volume 1790.9(6)
_cod_original_sg_symbol_H-M Ccc2
_cod_database_code 4513382

loop_
_symmetry_equiv_pos_as_xyz
'x, y, z'
'-x, -y, z'
'-x, y, z+1/2'
'x, -y, z+1/2'
'x+1/2, y+1/2, z'
'-x+1/2, -y+1/2, z'
'-x+1/2, y+1/2, z+1/2'
'x+1/2, -y+1/2, z+1/2'

loop_
_atom_site_label
_atom_site_type_symbol
_atom_site_fract_x
_atom_site_fract_y
_atom_site_fract_z
_atom_site_U_iso_or_equiv
_atom_site_adp_type
_atom_site_occupancy
_atom_site_symmetry_multiplicity
_atom_site_calc_flag
_atom_site_refinement_flags
Zn1 Zn 0.08058(3) 0.22934(2) 0.21688(4) 0.02998(12) Uani 1 1 d .
O1 O -0.0513(3) 0.26616(19) 0.5833(2) 0.0451(6) Uani 1 1 d .
O2 O -0.1805(3) 0.4028(2) 0.61173(18) 0.0664(9) Uani 1 1 d .
O3 O 0.2500 0.2500 0.2811(2) 0.0355(7) Uani 1 2 d S
OW1 O 0.2500 0.2500 0.4970(6) 0.070(3) Uani 0.50 2 d SPD
N1 N -0.0520(3) 0.3176(2) 0.2955(2) 0.0341(5) Uani 1 1 d .
N2 N 0.0211(2) 0.08224(18) 0.23909(16) 0.0308(5) Uani 1 1 d .
N3 N 0.0129(3) 0.0493(2) 0.3314(2) 0.0328(5) Uani 1 1 d .
C1 C -0.1110(3) 0.4033(2) 0.2609(2) 0.0364(6) Uani 1 1 d .
H1 H -0.1079 0.4154 0.1956 0.044 Uiso 1 1 calc R
C2 C -0.1762(3) 0.4742(2) 0.3183(3) 0.0405(8) Uani 1 1 d .
H2 H -0.2172 0.5325 0.2920 0.049 Uiso 1 1 calc R
C3 C -0.1794(3) 0.4570(3) 0.4158(2) 0.0372(7) Uani 1 1 d .
H3 H -0.2212 0.5043 0.4562 0.045 Uiso 1 1 calc R
C4 C -0.1194(3) 0.3680(2) 0.4522(2) 0.0301(6) Uani 1 1 d .
C5 C -0.0577(3) 0.3005(3) 0.3896(2) 0.0321(6) Uani 1 1 d .
H5 H -0.0185 0.2404 0.4138 0.038 Uiso 1 1 calc R
C6 C -0.1193(3) 0.3457(2) 0.5579(2) 0.0361(6) Uani 1 1 d .
C7 C 0.0000 0.0000 0.1838(3) 0.0291(7) Uani 1 2 d S
C8 C 0.0000 0.0000 0.0789(4) 0.0490(12) Uani 1 2 d S
H8A H -0.0108 0.0698 0.0561 0.073 Uiso 0.50 1 calc PR
H8B H -0.0731 -0.0421 0.0561 0.073 Uiso 0.50 1 calc PR
H8C H 0.0839 -0.0277 0.0561 0.073 Uiso 0.50 1 calc PR
H4 H 0.2500 0.2500 0.343(6) 0.039(14) Uiso 1 2 d S
H6 H 0.24(2) 0.186(2) 0.501(7) 0.047 Uiso 0.25 1 d PD
H7 H 0.25(2) 0.273(8) 0.553(3) 0.047 Uiso 0.25 1 d PD

loop_
_atom_site_aniso_label
_atom_site_aniso_U_11
_atom_site_aniso_U_22
_atom_site_aniso_U_33
_atom_site_aniso_U_23
_atom_site_aniso_U_13
_atom_site_aniso_U_12
Zn1 0.04342(19) 0.02482(19) 0.02169(18) 0.00085(16) -0.00060(18) -0.00531(10)
O1 0.0709(16) 0.0400(15) 0.0244(13) 0.0066(10) 0.0032(12) 0.0148(10)
O2 0.100(2) 0.0703(16) 0.0289(12) -0.0030(14) 0.0066(13) 0.0354(17)
O3 0.0408(17) 0.0428(15) 0.0228(18) 0.000 0.000 -0.0068(13)
OW1 0.043(5) 0.138(10) 0.028(4) 0.000 0.000 0.002(6)
N1 0.0452(12) 0.0318(13) 0.0254(12) 0.0041(11) 0.0015(11) 0.0032(10)
N2 0.0383(11) 0.0261(10) 0.0279(14) 0.0017(9) 0.0000(9) -0.0047(9)
N3 0.0429(12) 0.0282(10) 0.0272(11) -0.0014(11) 0.0020(10) -0.0036(10)
C1 0.0442(14) 0.0388(15) 0.0261(14) 0.0103(13) 0.0000(12) 0.0014(14)
C2 0.0409(15) 0.0391(16) 0.0415(19) 0.0162(14) 0.0056(13) 0.0103(12)
C3 0.0393(15) 0.0343(13) 0.0381(17) 0.0026(13) 0.0058(12) 0.0089(12)
C4 0.0355(13) 0.0311(14) 0.0237(13) 0.0028(11) 0.0000(11) 0.0003(12)
C5 0.0451(15) 0.0258(13) 0.0252(16) 0.0039(13) -0.0013(12) 0.0013(12)
C6 0.0482(15) 0.0347(15) 0.0253(15) 0.0018(12) 0.0033(13) 0.0031(13)
C7 0.0351(17) 0.0251(16) 0.0272(18) 0.000 0.000 -0.0021(15)
C8 0.073(3) 0.043(2) 0.030(2) 0.000 0.000 -0.020(2)

loop_
_atom_type_symbol
_atom_type_description
_atom_type_scat_dispersion_real
_atom_type_scat_dispersion_imag
_atom_type_scat_source
C C 0.0033 0.0016 'International Tables Vol C Tables 4.2.6.8 and 6.1.1.4'
H H 0.0000 0.0000 'International Tables Vol C Tables 4.2.6.8 and 6.1.1.4'
N N 0.0061 0.0033 'International Tables Vol C Tables 4.2.6.8 and 6.1.1.4'
O O 0.0106 0.0060 'International Tables Vol C Tables 4.2.6.8 and 6.1.1.4'
Zn Zn 0.2839 1.4301 'International Tables Vol C Tables 4.2.6.8 and 6.1.1.4'

loop_
_geom_angle_atom_site_label_1
_geom_angle_atom_site_label_2
_geom_angle_atom_site_label_3
_geom_angle
_geom_angle_site_symmetry_1
_geom_angle_site_symmetry_3
O3 Zn1 O1 123.00(12) . 3_554
O3 Zn1 N2 108.30(8) . .
O1 Zn1 N2 109.52(10) 3_554 .
O3 Zn1 N1 103.31(11) . .
O1 Zn1 N1 106.53(12) 3_554 .
N2 Zn1 N1 104.54(10) . .
C6 O1 Zn1 112.6(2) . 3
Zn1 O3 Zn1 124.21(18) . 6
Zn1 O3 H4 117.89(10) . .
Zn1 O3 H4 117.89(10) 6 .
H6 OW1 H7 106.6(18) . .
C5 N1 C1 118.3(3) . .
C5 N1 Zn1 117.6(2) . .
C1 N1 Zn1 122.7(2) . .
C7 N2 N3 107.2(2) . .
C7 N2 Zn1 135.0(2) . .
N3 N2 Zn1 117.24(17) . .
N3 N3 N2 108.44(14) 2 .
N1 C1 C2 122.7(3) . .
N1 C1 H1 118.7 . .
C2 C1 H1 118.7 . .
C1 C2 C3 118.8(3) . .
C1 C2 H2 120.6 . .
C3 C2 H2 120.6 . .
C2 C3 C4 119.0(3) . .
C2 C3 H3 120.5 . .
C4 C3 H3 120.5 . .
C5 C4 C3 118.5(3) . .
C5 C4 C6 120.3(3) . .
C3 C4 C6 121.2(3) . .
N1 C5 C4 122.8(3) . .
N1 C5 H5 118.6 . .
C4 C5 H5 118.6 . .
O2 C6 O1 125.1(3) . .
O2 C6 C4 119.6(3) . .
O1 C6 C4 115.2(3) . .
N2 C7 N2 108.7(4) . 2
N2 C7 C8 125.66(18) . .
N2 C7 C8 125.66(18) 2 .
C7 C8 H8A 109.5 . .
C7 C8 H8B 109.5 . .
H8A C8 H8B 109.5 . .
C7 C8 H8C 109.5 . .
H8A C8 H8C 109.5 . .
H8B C8 H8C 109.5 . .

loop_
_geom_bond_atom_site_label_1
_geom_bond_atom_site_label_2
_geom_bond_distance
_geom_bond_site_symmetry_2
Zn1 O3 1.9238(17) .
Zn1 O1 1.954(3) 3_554
Zn1 N2 2.009(2) .
Zn1 N1 2.058(3) .
O1 C6 1.278(4) .
O1 Zn1 1.954(3) 3
O2 C6 1.216(4) .
O3 Zn1 1.9238(17) 6
O3 H4 0.87(8) .
OW1 H6 0.835(10) .
OW1 H7 0.836(10) .
N1 C5 1.339(4) .
N1 C1 1.340(4) .
N2 C7 1.329(3) .
N2 N3 1.364(3) .
N3 N3 1.297(5) 2
C1 C2 1.377(5) .
C1 H1 0.9300 .
C2 C3 1.385(5) .
C2 H2 0.9300 .
C3 C4 1.389(4) .
C3 H3 0.9300 .
C4 C5 1.379(4) .
C4 C6 1.510(4) .
C5 H5 0.9300 .
C7 N2 1.329(3) 2
C7 C8 1.471(7) .
C8 H8A 0.9600 .
C8 H8B 0.9600 .
C8 H8C 0.9600 .
